data_7222062
loop_
_publ_author_name
'Mir, Niyaz A.'
'Dubey, Ritesh'
'Tothadi, Srinu'
'Desiraju, Gautam R.'

_publ_section_title
;
 Combinatorial crystal synthesis of ternary solids based on
 2-methylresorcinol
;
_journal_issue 41
_journal_name_full CrystEngComm
_journal_page_first 7866
_journal_paper_doi 10.1039/C5CE01280E
_journal_volume 17
_journal_year 2015
_chemical_formula_sum 'C17 H16 N2 O2'
_chemical_formula_weight 280.32
_chemical_name_systematic
;
 ?
;
_space_group_crystal_system monoclinic
_space_group_IT_number 14
_space_group_name_Hall '-P 2yn'
_space_group_name_H-M_alt 'P 1 21/n 1'
_symmetry_space_group_name_Hall '-P 2yn'
_symmetry_space_group_name_H-M 'P 1 21/n 1'
_atom_sites_solution_hydrogens mixed
_audit_creation_method SHELXL-2013
_audit_update_record
;
2015-08-18 deposited with the CCDC.
2015-09-09 downloaded from the CCDC.
;
_cell_angle_alpha 90
_cell_angle_beta 92.677(6)
_cell_angle_gamma 90
_cell_formula_units_Z 4
_cell_length_a 7.6951(10)
_cell_length_b 20.299(2)
_cell_length_c 9.0890(10)
_cell_measurement_temperature 150(2)
_cell_volume 1418.2(3)
_computing_structure_refinement 'SHELXL-2013 (Sheldrick, 2013)'
_diffrn_ambient_temperature 150(2)
_diffrn_measured_fraction_theta_full 0.998
_diffrn_measured_fraction_theta_max 0.998
_diffrn_measurement_device_type 'Rigaku Mercury375R (2x2 bin mode)'
_diffrn_measurement_method 'profile data from \w-scans'
_diffrn_radiation_type MoK\a
_diffrn_radiation_wavelength 0.71073
_diffrn_reflns_av_R_equivalents 0.0993
_diffrn_reflns_av_unetI/netI 0.0578
_diffrn_reflns_laue_measured_fraction_full 0.998
_diffrn_reflns_laue_measured_fraction_max 0.998
_diffrn_reflns_limit_h_max 9
_diffrn_reflns_limit_h_min -9
_diffrn_reflns_limit_k_max 26
_diffrn_reflns_limit_k_min -26
_diffrn_reflns_limit_l_max 11
_diffrn_reflns_limit_l_min -11
_diffrn_reflns_number 14611
_diffrn_reflns_point_group_measured_fraction_full 0.998
_diffrn_reflns_point_group_measured_fraction_max 0.998
_diffrn_reflns_theta_full 25.242
_diffrn_reflns_theta_max 27.487
_diffrn_reflns_theta_min 2.007
_diffrn_source 'Sealed Tube'
_exptl_absorpt_coefficient_mu 0.087
_exptl_absorpt_correction_T_max 1.000
_exptl_absorpt_correction_T_min 0.833
_exptl_absorpt_correction_type multi-scan
_exptl_absorpt_process_details 'Jacobson, R. (1998) Private communication'
_exptl_crystal_colour Colorless
_exptl_crystal_density_diffrn 1.313
_exptl_crystal_description Block
_exptl_crystal_F_000 592
_exptl_crystal_size_max 0.2
_exptl_crystal_size_mid 0.2
_exptl_crystal_size_min 0.2
_refine_diff_density_max 0.319
_refine_diff_density_min -0.342
_refine_diff_density_rms 0.084
_refine_ls_extinction_method none
_refine_ls_goodness_of_fit_ref 1.114
_refine_ls_hydrogen_treatment mixed
_refine_ls_matrix_type full
_refine_ls_number_parameters 199
_refine_ls_number_reflns 3239
_refine_ls_number_restraints 0
_refine_ls_restrained_S_all 1.114
_refine_ls_R_factor_all 0.0607
_refine_ls_R_factor_gt 0.0522
_refine_ls_shift/su_max 0.000
_refine_ls_shift/su_mean 0.000
_refine_ls_structure_factor_coef Fsqd
_refine_ls_weighting_details
;
 w=1/[\s^2^(Fo^2^)+(0.0932P)^2^+0.2605P]
 where P=(Fo^2^+2Fc^2^)/3
;
_refine_ls_weighting_scheme calc
_refine_ls_wR_factor_gt 0.1512
_refine_ls_wR_factor_ref 0.1697
_reflns_Friedel_coverage 0.000
_reflns_number_gt 2866
_reflns_number_total 3239
_reflns_threshold_expression 'I > 2\s(I)'
_cod_data_source_file c5ce01280e2.cif
_cod_data_source_block shelx
_cod_depositor_comments
;
The following automatic conversions were performed:

'_exptl_absorpt_correction_type' value 'Multi-scan' changed to
'multi-scan' according to
/usr/data/users/saulius/crontab/automatic-downloads/rss-feeds/RSC/lib/dictionaries/cif_core.dic
dictionary named 'cif_core.dic' version 2.4.2 from 2011-04-26.

Automatic conversion script
Id: cif_fix_values 3271 2015-04-21 07:52:19Z andrius 

 Adding full bibliography for 7222059--7222080.cif.
;
_cod_database_code 7222062
_shelx_space_group_comment
;
The symmetry employed for this shelxl refinement is uniquely defined
by the following loop, which should always be used as a source of
symmetry information in preference to the above space-group names.
They are only intended as comments.
;
_shelxl_version_number 2013-2

loop_
_space_group_symop_operation_xyz
'x, y, z'
'-x+1/2, y+1/2, -z+1/2'
'-x, -y, -z'
'x-1/2, -y-1/2, z-1/2'

loop_
_atom_site_label
_atom_site_type_symbol
_atom_site_fract_x
_atom_site_fract_y
_atom_site_fract_z
_atom_site_U_iso_or_equiv
_atom_site_adp_type
_atom_site_occupancy
_atom_site_site_symmetry_order
_atom_site_calc_flag
_atom_site_refinement_flags_posn
_atom_site_refinement_flags_adp
H1O H 0.934(3) 0.3030(11) 0.664(2) 0.043(5) Uiso 1 1 d . .
H2O H 0.637(3) 0.1078(13) 0.220(3) 0.061(7) Uiso 1 1 d . .
O2 O 0.60926(14) 0.14528(5) 0.26046(11) 0.0297(3) Uani 1 1 d . .
O1 O 0.83977(15) 0.28973(5) 0.62541(12) 0.0318(3) Uani 1 1 d . .
C1 C 0.72543(17) 0.21837(6) 0.44274(14) 0.0230(3) Uani 1 1 d . .
C6 C 0.87198(18) 0.24526(6) 0.51746(14) 0.0247(3) Uani 1 1 d . .
C3 C 0.9210(2) 0.15251(7) 0.29875(15) 0.0283(3) Uani 1 1 d . .
H3 H 0.9375 0.1209 0.2236 0.034 Uiso 1 1 calc R U
C2 C 0.75349(18) 0.17170(6) 0.33316(14) 0.0234(3) Uani 1 1 d . .
N1 N 0.67073(16) 0.02087(6) 0.18519(13) 0.0270(3) Uani 1 1 d . .
C5 C 1.04036(19) 0.22651(7) 0.48464(16) 0.0293(3) Uani 1 1 d . .
H5 H 1.1382 0.2453 0.5366 0.035 Uiso 1 1 calc R U
C4 C 1.06302(19) 0.18012(8) 0.37538(16) 0.0309(3) Uani 1 1 d . .
H4 H 1.1773 0.1671 0.3527 0.037 Uiso 1 1 calc R U
C12 C 0.72878(18) -0.01549(7) 0.07357(15) 0.0245(3) Uani 1 1 d . .
C13 C 0.76513(18) 0.01917(7) -0.06654(15) 0.0252(3) Uani 1 1 d . .
C7 C 0.54476(19) 0.23824(8) 0.48253(18) 0.0321(3) Uani 1 1 d . .
H7A H 0.5180 0.2820 0.4422 0.048 Uiso 1 1 calc R U
H7B H 0.5385 0.2393 0.5900 0.048 Uiso 1 1 calc R U
H7C H 0.4603 0.2063 0.4413 0.048 Uiso 1 1 calc R U
N2 N 0.83395(18) -0.01835(6) -0.17140(14) 0.0331(3) Uani 1 1 d . .
C14 C 0.7312(2) 0.08594(7) -0.08790(16) 0.0318(3) Uani 1 1 d . .
H14 H 0.6822 0.1113 -0.0124 0.038 Uiso 1 1 calc R U
C11 C 0.7552(2) -0.08312(7) 0.08848(17) 0.0318(3) Uani 1 1 d . .
H11 H 0.7953 -0.1082 0.0086 0.038 Uiso 1 1 calc R U
C8 C 0.6394(2) -0.00933(8) 0.31211(17) 0.0324(3) Uani 1 1 d . .
H8 H 0.5979 0.0165 0.3903 0.039 Uiso 1 1 calc R U
C9 C 0.6641(2) -0.07598(8) 0.33555(18) 0.0375(4) Uani 1 1 d . .
H9 H 0.6418 -0.0955 0.4277 0.045 Uiso 1 1 calc R U
C17 C 0.8694(2) 0.01054(9) -0.29801(18) 0.0372(4) Uani 1 1 d . .
H17 H 0.9176 -0.0158 -0.3723 0.045 Uiso 1 1 calc R U
C15 C 0.7696(2) 0.11492(8) -0.22042(17) 0.0366(4) Uani 1 1 d . .
H15 H 0.7477 0.1604 -0.2370 0.044 Uiso 1 1 calc R U
C16 C 0.8402(2) 0.07664(9) -0.32821(17) 0.0365(4) Uani 1 1 d . .
H16 H 0.8679 0.0951 -0.4203 0.044 Uiso 1 1 calc R U
C10 C 0.7225(2) -0.11333(8) 0.22045(19) 0.0384(4) Uani 1 1 d . .
H10 H 0.7399 -0.1594 0.2321 0.046 Uiso 1 1 calc R U

loop_
_atom_site_aniso_label
_atom_site_aniso_U_11
_atom_site_aniso_U_22
_atom_site_aniso_U_33
_atom_site_aniso_U_23
_atom_site_aniso_U_13
_atom_site_aniso_U_12
O2 0.0317(6) 0.0231(5) 0.0337(6) -0.0063(4) -0.0062(4) 0.0052(4)
O1 0.0280(6) 0.0321(6) 0.0353(6) -0.0110(4) -0.0009(4) -0.0019(4)
C1 0.0243(7) 0.0198(6) 0.0250(6) 0.0022(5) 0.0012(5) 0.0008(5)
C6 0.0275(7) 0.0219(6) 0.0248(7) 0.0015(5) 0.0027(5) -0.0015(5)
C3 0.0333(8) 0.0276(7) 0.0245(7) 0.0017(5) 0.0069(5) 0.0042(6)
C2 0.0278(7) 0.0198(6) 0.0223(6) 0.0040(5) -0.0011(5) 0.0022(5)
N1 0.0305(7) 0.0237(6) 0.0269(6) -0.0011(4) 0.0031(5) -0.0001(5)
C5 0.0244(7) 0.0319(7) 0.0315(7) 0.0035(6) 0.0018(5) -0.0045(5)
C4 0.0250(7) 0.0354(8) 0.0329(7) 0.0053(6) 0.0087(6) 0.0029(5)
C12 0.0231(7) 0.0228(7) 0.0274(7) -0.0019(5) 0.0004(5) -0.0003(5)
C13 0.0251(7) 0.0253(7) 0.0252(7) -0.0015(5) 0.0001(5) -0.0004(5)
C7 0.0248(7) 0.0307(7) 0.0407(8) -0.0081(6) -0.0001(6) 0.0017(5)
N2 0.0391(8) 0.0316(7) 0.0291(7) -0.0012(5) 0.0073(5) 0.0049(5)
C14 0.0385(8) 0.0271(7) 0.0298(7) -0.0009(5) 0.0030(6) 0.0031(6)
C11 0.0381(8) 0.0242(7) 0.0332(7) -0.0022(5) 0.0031(6) 0.0012(6)
C8 0.0386(8) 0.0307(8) 0.0284(7) 0.0002(5) 0.0066(6) -0.0001(6)
C9 0.0473(10) 0.0333(8) 0.0323(8) 0.0074(6) 0.0058(7) -0.0031(7)
C17 0.0419(9) 0.0414(9) 0.0291(8) 0.0002(6) 0.0091(6) 0.0060(7)
C15 0.0445(9) 0.0312(8) 0.0341(8) 0.0054(6) 0.0003(7) 0.0007(6)
C16 0.0383(9) 0.0434(9) 0.0280(7) 0.0077(6) 0.0041(6) 0.0000(7)
C10 0.0484(10) 0.0237(7) 0.0433(9) 0.0045(6) 0.0029(7) 0.0005(6)

loop_
_atom_type_symbol
_atom_type_description
_atom_type_scat_dispersion_real
_atom_type_scat_dispersion_imag
_atom_type_scat_source
C C 0.0033 0.0016 'International Tables Vol C Tables 4.2.6.8 and 6.1.1.4'
H H 0.0000 0.0000 'International Tables Vol C Tables 4.2.6.8 and 6.1.1.4'
N N 0.0061 0.0033 'International Tables Vol C Tables 4.2.6.8 and 6.1.1.4'
O O 0.0106 0.0060 'International Tables Vol C Tables 4.2.6.8 and 6.1.1.4'

loop_
_geom_angle_atom_site_label_1
_geom_angle_atom_site_label_2
_geom_angle_atom_site_label_3
_geom_angle
C2 O2 H2O 109.7(16)
C6 O1 H1O 109.4(15)
C2 C1 C6 117.51(12)
C2 C1 C7 121.79(12)
C6 C1 C7 120.68(12)
O1 C6 C5 122.38(13)
O1 C6 C1 115.95(12)
C5 C6 C1 121.65(13)
C4 C3 C2 119.28(13)
C4 C3 H3 120.4
C2 C3 H3 120.4
O2 C2 C3 121.13(12)
O2 C2 C1 117.31(12)
C3 C2 C1 121.56(13)
C8 N1 C12 118.52(12)
C4 C5 C6 119.19(13)
C4 C5 H5 120.4
C6 C5 H5 120.4
C5 C4 C3 120.81(13)
C5 C4 H4 119.6
C3 C4 H4 119.6
N1 C12 C11 121.22(13)
N1 C12 C13 117.77(13)
C11 C12 C13 121.00(13)
N2 C13 C14 121.93(13)
N2 C13 C12 115.63(13)
C14 C13 C12 122.44(13)
C1 C7 H7A 109.5
C1 C7 H7B 109.5
H7A C7 H7B 109.5
C1 C7 H7C 109.5
H7A C7 H7C 109.5
H7B C7 H7C 109.5
C17 N2 C13 117.75(14)
C15 C14 C13 119.25(14)
C15 C14 H14 120.4
C13 C14 H14 120.4
C10 C11 C12 119.38(14)
C10 C11 H11 120.3
C12 C11 H11 120.3
N1 C8 C9 123.54(14)
N1 C8 H8 118.2
C9 C8 H8 118.2
C8 C9 C10 117.86(14)
C8 C9 H9 121.1
C10 C9 H9 121.1
N2 C17 C16 124.06(15)
N2 C17 H17 118.0
C16 C17 H17 118.0
C16 C15 C14 119.00(15)
C16 C15 H15 120.5
C14 C15 H15 120.5
C15 C16 C17 118.01(14)
C15 C16 H16 121.0
C17 C16 H16 121.0
C11 C10 C9 119.48(14)
C11 C10 H10 120.3
C9 C10 H10 120.3

loop_
_geom_bond_atom_site_label_1
_geom_bond_atom_site_label_2
_geom_bond_distance
O2 C2 1.3739(17)
O2 H2O 0.88(3)
O1 C6 1.3644(16)
O1 H1O 0.84(2)
C1 C2 1.3987(18)
C1 C6 1.3997(19)
C1 C7 1.508(2)
C6 C5 1.396(2)
C3 C4 1.386(2)
C3 C2 1.396(2)
C3 H3 0.9500
N1 C8 1.3382(18)
N1 C12 1.3476(17)
C5 C4 1.385(2)
C5 H5 0.9500
C4 H4 0.9500
C12 C11 1.393(2)
C12 C13 1.493(2)
C13 N2 1.3475(18)
C13 C14 1.392(2)
C7 H7A 0.9800
C7 H7B 0.9800
C7 H7C 0.9800
N2 C17 1.331(2)
C14 C15 1.385(2)
C14 H14 0.9500
C11 C10 1.381(2)
C11 H11 0.9500
C8 C9 1.382(2)
C8 H8 0.9500
C9 C10 1.384(2)
C9 H9 0.9500
C17 C16 1.386(2)
C17 H17 0.9500
C15 C16 1.382(2)
C15 H15 0.9500
C16 H16 0.9500
C10 H10 0.9500

loop_
_geom_torsion_atom_site_label_1
_geom_torsion_atom_site_label_2
_geom_torsion_atom_site_label_3
_geom_torsion_atom_site_label_4
_geom_torsion
C2 C1 C6 O1 -178.86(11)
C7 C1 C6 O1 -0.27(19)
C2 C1 C6 C5 -0.01(19)
C7 C1 C6 C5 178.58(13)
C4 C3 C2 O2 -179.63(12)
C4 C3 C2 C1 0.3(2)
C6 C1 C2 O2 179.79(11)
C7 C1 C2 O2 1.22(19)
C6 C1 C2 C3 -0.14(19)
C7 C1 C2 C3 -178.71(13)
O1 C6 C5 C4 178.78(12)
C1 C6 C5 C4 0.0(2)
C6 C5 C4 C3 0.2(2)
C2 C3 C4 C5 -0.3(2)
C8 N1 C12 C11 0.3(2)
C8 N1 C12 C13 -179.26(12)
N1 C12 C13 N2 175.70(12)
C11 C12 C13 N2 -3.9(2)
N1 C12 C13 C14 -4.0(2)
C11 C12 C13 C14 176.38(14)
C14 C13 N2 C17 0.1(2)
C12 C13 N2 C17 -179.67(13)
N2 C13 C14 C15 -0.2(2)
C12 C13 C14 C15 179.48(14)
N1 C12 C11 C10 -0.5(2)
C13 C12 C11 C10 179.08(14)
C12 N1 C8 C9 0.3(2)
N1 C8 C9 C10 -0.8(3)
C13 N2 C17 C16 0.1(3)
C13 C14 C15 C16 0.2(2)
C14 C15 C16 C17 0.0(3)
N2 C17 C16 C15 -0.2(3)
C12 C11 C10 C9 0.0(3)
C8 C9 C10 C11 0.6(3)
